data_1568687
loop_
_publ_author_name
'Lee, Donghyeon'
'Shintani, Ryo'

_publ_section_title
;
 Palladium-catalyzed synthesis of
 4-sila-4<i>H</i>-benzo[<i>d</i>][1,3]oxazines by intramolecular Hiyama
 coupling.
;
_journal_issue 15
_journal_name_full 'Chemical science'
_journal_page_first 4114
_journal_page_last 4119
_journal_paper_doi 10.1039/d2sc06425a
_journal_volume 14
_journal_year 2023
_chemical_absolute_configuration ad
_chemical_formula_moiety 'C27.50 H35 N O2 Si'
_chemical_formula_sum 'C27.5 H35 N O2 Si'
_chemical_formula_weight 439.65
_space_group_crystal_system orthorhombic
_space_group_IT_number 18
_space_group_name_Hall 'P 2 2ab'
_space_group_name_H-M_alt 'P 21 21 2'
_atom_sites_solution_hydrogens geom
_audit_creation_method SHELXL-2016/6
_audit_update_record
;
2022-08-05 deposited with the CCDC.	2023-03-22 downloaded from the CCDC.
;
_cell_angle_alpha 90
_cell_angle_beta 90
_cell_angle_gamma 90
_cell_formula_units_Z 4
_cell_length_a 14.2116(14)
_cell_length_b 19.3311(19)
_cell_length_c 9.9202(9)
_cell_measurement_reflns_used 7274
_cell_measurement_temperature 293(2)
_cell_measurement_theta_max 27.4
_cell_measurement_theta_min 3.1
_cell_volume 2725.3(5)
_computing_cell_refinement 'CrystalClear-SM Expert 2.1 b45'
_computing_data_collection 'CrystalClear-SM Expert 2.1 b45 (Rigaku, 2015)'
_computing_data_reduction 'CrystalClear-SM Expert 2.1 b45'
_computing_molecular_graphics 'Yadokari-XG (Wakita, Nemoto et al., 2009)'
_computing_publication_material 'Yadokari-XG (Wakita, Nemoto et al., 2009)'
_computing_structure_refinement 'SHELXL-2016/6 (Sheldrick, 2016)'
_computing_structure_solution 'SIR-2014 (Burla et al., 2014)'
_diffrn_ambient_temperature 293(2)
_diffrn_detector_area_resol_mean 5.8140
_diffrn_measured_fraction_theta_full 0.994
_diffrn_measured_fraction_theta_max 0.993
_diffrn_measurement_device_type 'Rigaku XtaLAB P200'
_diffrn_measurement_method 'profile data from \w-scans'
_diffrn_radiation_type MoK\a
_diffrn_radiation_wavelength 0.71075
_diffrn_reflns_av_R_equivalents 0.0204
_diffrn_reflns_av_unetI/netI 0.0271
_diffrn_reflns_Laue_measured_fraction_full 0.994
_diffrn_reflns_Laue_measured_fraction_max 0.993
_diffrn_reflns_limit_h_max 18
_diffrn_reflns_limit_h_min -18
_diffrn_reflns_limit_k_max 25
_diffrn_reflns_limit_k_min -18
_diffrn_reflns_limit_l_max 11
_diffrn_reflns_limit_l_min -12
_diffrn_reflns_number 15527
_diffrn_reflns_point_group_measured_fraction_full 0.990
_diffrn_reflns_point_group_measured_fraction_max 0.973
_diffrn_reflns_theta_full 25.242
_diffrn_reflns_theta_max 27.546
_diffrn_reflns_theta_min 3.054
_exptl_absorpt_coefficient_mu 0.108
_exptl_absorpt_correction_T_max 1.000
_exptl_absorpt_correction_T_min 0.861
_exptl_absorpt_correction_type multi-scan
_exptl_absorpt_process_details 'REQAB (Rigaku, 1998)'
_exptl_crystal_colour Colorless
_exptl_crystal_density_diffrn 1.072
_exptl_crystal_description Prism
_exptl_crystal_F_000 948
_exptl_crystal_size_max 0.500
_exptl_crystal_size_mid 0.500
_exptl_crystal_size_min 0.300
_refine_diff_density_max 0.437
_refine_diff_density_min -0.175
_refine_diff_density_rms 0.042
_refine_ls_abs_structure_details
;
 Flack x determined using 1710 quotients [(I+)-(I-)]/[(I+)+(I-)]
 (Parsons, Flack and Wagner, Acta Cryst. B69 (2013) 249-259).
;
_refine_ls_abs_structure_Flack 0.07(3)
_refine_ls_extinction_method none
_refine_ls_goodness_of_fit_ref 1.025
_refine_ls_hydrogen_treatment constr
_refine_ls_matrix_type full
_refine_ls_number_parameters 279
_refine_ls_number_reflns 6127
_refine_ls_number_restraints 0
_refine_ls_restrained_S_all 1.025
_refine_ls_R_factor_all 0.0722
_refine_ls_R_factor_gt 0.0542
_refine_ls_shift/su_max 0.001
_refine_ls_shift/su_mean 0.000
_refine_ls_structure_factor_coef Fsqd
_refine_ls_weighting_details 'w=1/[\s^2^(Fo^2^)+(0.1124P)^2^] where P=(Fo^2^+2Fc^2^)/3'
_refine_ls_weighting_scheme calc
_refine_ls_wR_factor_gt 0.1481
_refine_ls_wR_factor_ref 0.1602
_reflns_Friedel_coverage 0.743
_reflns_Friedel_fraction_full 0.985
_reflns_Friedel_fraction_max 0.948
_reflns_number_gt 4730
_reflns_number_total 6127
_reflns_threshold_expression 'I > 2\s(I)'
_cod_data_source_file d2sc06425a2.cif
_cod_data_source_block 0611dl2
_cod_depositor_comments
;
The following automatic conversions were performed:

data item '_exptl_absorpt_correction_type' value 'Multi-scan' was
changed to 'multi-scan' in accordance with the
/home/data/users/saulius/crontab/automatic-downloads/rss-feeds/RSC/lib/dictionaries/cif_core.dic
dictionary named 'cif_core.dic' version 2.4.2 last updated on
2011-04-26.

Automatic conversion script
Id: cif_fix_values 7556 2019-12-06 15:28:31Z antanas 

 Adding full bibliography for 1568687--1568690.cif.
;
_cod_original_formula_sum 'C27.50 H35 N O2 Si'
_cod_database_code 1568687
_shelx_shelxl_version_number 2016/6
_shelx_space_group_comment
;
The symmetry employed for this shelxl refinement is uniquely defined
by the following loop, which should always be used as a source of
symmetry information in preference to the above space-group names.
They are only intended as comments.
;
_shelx_estimated_absorpt_t_min 0.948
_shelx_estimated_absorpt_t_max 0.968

loop_
_space_group_symop_operation_xyz
'x, y, z'
'-x, -y, z'
'x+1/2, -y+1/2, -z'
'-x+1/2, y+1/2, -z'

loop_
_atom_site_label
_atom_site_type_symbol
_atom_site_fract_x
_atom_site_fract_y
_atom_site_fract_z
_atom_site_U_iso_or_equiv
_atom_site_adp_type
_atom_site_occupancy
_atom_site_site_symmetry_order
_atom_site_calc_flag
_atom_site_refinement_flags_posn
_atom_site_refinement_flags_adp
_atom_site_refinement_flags_occupancy
_atom_site_disorder_assembly
_atom_site_disorder_group
Si01 Si 0.81755(6) 0.35713(4) 0.76487(8) 0.0541(2) Uani 1 1 d . . . . .
O002 O 0.47065(17) 0.31884(14) 0.8145(3) 0.0772(7) Uani 1 1 d . . . . .
N1 N 0.61438(17) 0.29678(12) 0.7217(3) 0.0549(6) Uani 1 1 d . . . . .
H28 H 0.646410 0.302195 0.648922 0.066 Uiso 1 1 calc R U . . .
O3 O 0.8936(2) 0.26104(14) 0.9850(3) 0.0835(8) Uani 1 1 d . . . . .
H29 H 0.916556 0.230927 1.033018 0.125 Uiso 1 1 calc R U . . .
C005 C 0.8025(2) 0.24539(15) 0.9587(3) 0.0564(7) Uani 1 1 d . . . . .
C006 C 0.6628(2) 0.26477(14) 0.8324(3) 0.0529(7) Uani 1 1 d . . . . .
C7 C 0.4939(2) 0.34707(16) 0.5847(3) 0.0569(7) Uani 1 1 d . . . . .
C8 C 0.7562(3) 0.19409(16) 1.0321(3) 0.0628(8) Uani 1 1 d . . . . .
H1 H 0.788137 0.169962 1.099155 0.075 Uiso 1 1 calc R U . . .
C9 C 0.7565(2) 0.28305(14) 0.8566(3) 0.0483(6) Uani 1 1 d . . . . .
C00A C 0.5240(2) 0.31950(15) 0.7184(3) 0.0559(7) Uani 1 1 d . . . . .
C00B C 0.7902(2) 0.34752(15) 0.5794(3) 0.0492(6) Uani 1 1 d . . . . .
C00C C 0.4304(4) 0.4005(2) 0.3370(5) 0.0901(13) Uani 1 1 d . . . . .
C00D C 0.8047(3) 0.28288(18) 0.5193(3) 0.0696(9) Uani 1 1 d . . . . .
H2 H 0.824480 0.246211 0.572895 0.084 Uiso 1 1 calc R U . . .
C00E C 0.6647(3) 0.17942(18) 1.0058(4) 0.0742(10) Uani 1 1 d . . . . .
H3 H 0.634148 0.145328 1.055405 0.089 Uiso 1 1 calc R U . . .
C00F C 0.5276(3) 0.3216(2) 0.4636(4) 0.0767(10) Uani 1 1 d . . . . .
H4 H 0.571572 0.285976 0.463410 0.092 Uiso 1 1 calc R U . . .
C00G C 0.4957(3) 0.3492(2) 0.3416(4) 0.0849(11) Uani 1 1 d . . . . .
H5 H 0.519902 0.331879 0.261233 0.102 Uiso 1 1 calc R U . . .
C00H C 0.7595(4) 0.39912(17) 0.4936(4) 0.0783(11) Uani 1 1 d . . . . .
H6 H 0.747154 0.442726 0.529063 0.094 Uiso 1 1 calc R U . . .
C00I C 0.6163(2) 0.21442(17) 0.9063(4) 0.0685(9) Uani 1 1 d . . . . .
H7 H 0.553428 0.204383 0.889105 0.082 Uiso 1 1 calc R U . . .
C00J C 0.7907(3) 0.2716(2) 0.3840(4) 0.0853(12) Uani 1 1 d . . . . .
H8 H 0.800326 0.227761 0.347860 0.102 Uiso 1 1 calc R U . . .
C00K C 0.7465(4) 0.3884(2) 0.3573(4) 0.0947(15) Uani 1 1 d . . . . .
H9 H 0.726756 0.424672 0.302572 0.114 Uiso 1 1 calc R U . . .
C00L C 0.9486(3) 0.3523(3) 0.7714(4) 0.0950(14) Uani 1 1 d . . . . .
H10 H 0.968731 0.306906 0.744609 0.143 Uiso 1 1 calc R U . . .
H11 H 0.969634 0.361421 0.861598 0.143 Uiso 1 1 calc R U . . .
H12 H 0.974949 0.386040 0.711220 0.143 Uiso 1 1 calc R U . . .
C00M C 0.7625(4) 0.3248(2) 0.3027(4) 0.0890(12) Uani 1 1 d . . . . .
H13 H 0.754377 0.317673 0.210690 0.107 Uiso 1 1 calc R U . . .
C00N C 0.7766(4) 0.44230(17) 0.8427(4) 0.0827(13) Uani 1 1 d . . . . .
C00O C 0.4269(4) 0.3975(2) 0.5800(5) 0.0950(13) Uani 1 1 d . . . . .
H14 H 0.401120 0.414222 0.659750 0.114 Uiso 1 1 calc R U . . .
C00P C 0.3966(5) 0.4241(3) 0.4569(7) 0.135(2) Uani 1 1 d . . . . .
H15 H 0.351781 0.459115 0.456633 0.162 Uiso 1 1 calc R U . . .
C00Q C 0.8281(5) 0.5037(2) 0.7741(5) 0.1179(19) Uani 1 1 d . . . . .
H16 H 0.786419 0.542736 0.768987 0.177 Uiso 1 1 calc R U . . .
H17 H 0.847062 0.490549 0.684824 0.177 Uiso 1 1 calc R U . . .
H18 H 0.882633 0.515946 0.825987 0.177 Uiso 1 1 calc R U . . .
C00R C 0.6688(5) 0.4532(2) 0.8300(6) 0.1079(17) Uani 1 1 d . . . . .
H19 H 0.650451 0.492822 0.881946 0.162 Uiso 1 1 calc R U . . .
H20 H 0.636644 0.412943 0.863169 0.162 Uiso 1 1 calc R U . . .
H21 H 0.652688 0.460413 0.737121 0.162 Uiso 1 1 calc R U . . .
C00S C 0.8045(7) 0.4405(3) 0.9921(5) 0.145(3) Uani 1 1 d . . . . .
H22 H 0.783160 0.481930 1.035626 0.217 Uiso 1 1 calc R U . . .
H23 H 0.871734 0.437268 0.999610 0.217 Uiso 1 1 calc R U . . .
H24 H 0.776127 0.401001 1.034520 0.217 Uiso 1 1 calc R U . . .
C00T C 0.3952(6) 0.4294(4) 0.2033(7) 0.145(3) Uani 1 1 d . . . . .
H25 H 0.327641 0.430636 0.203744 0.218 Uiso 1 1 calc R U . . .
H26 H 0.416476 0.400443 0.130841 0.218 Uiso 1 1 calc R U . . .
H27 H 0.419181 0.475410 0.190980 0.218 Uiso 1 1 calc R U . . .
C10 C 0.5409(13) 0.0549(8) 0.680(2) 0.300(8) Uiso 1 1 d . . . . .
H30 H 0.579602 0.034248 0.749991 0.360 Uiso 1 1 calc R U . . .
H31 H 0.490788 0.080495 0.723761 0.360 Uiso 1 1 calc R U . . .
C11 C 0.500000 0.000000 0.597(3) 0.358(16) Uiso 1 2 d S . P . .
H32 H 0.548396 -0.019521 0.539832 0.430 Uiso 0.5 1 calc R U P . .
H33 H 0.451604 0.019520 0.539831 0.430 Uiso 0.5 1 calc R U P . .
C12 C 0.6067(12) 0.1095(7) 0.5890(13) 0.269(6) Uiso 1 1 d . . . . .
H34 H 0.610111 0.093298 0.497594 0.404 Uiso 1 1 calc R U . . .
H35 H 0.668869 0.111723 0.626428 0.404 Uiso 1 1 calc R U . . .
H36 H 0.578681 0.154649 0.590613 0.404 Uiso 1 1 calc R U . . .

loop_
_atom_site_aniso_label
_atom_site_aniso_U_11
_atom_site_aniso_U_22
_atom_site_aniso_U_33
_atom_site_aniso_U_23
_atom_site_aniso_U_13
_atom_site_aniso_U_12
Si01 0.0651(5) 0.0556(4) 0.0415(4) 0.0095(3) -0.0064(3) -0.0150(4)
O002 0.0616(14) 0.0909(17) 0.0791(15) 0.0319(13) 0.0221(13) 0.0107(13)
N1 0.0479(13) 0.0644(13) 0.0523(13) 0.0174(11) 0.0038(11) 0.0024(10)
O3 0.0809(17) 0.0944(17) 0.0753(16) 0.0359(14) -0.0350(14) -0.0242(14)
C005 0.069(2) 0.0579(14) 0.0426(14) 0.0083(12) -0.0072(14) -0.0060(14)
C006 0.0551(18) 0.0509(13) 0.0528(15) 0.0121(11) 0.0032(13) 0.0049(12)
C7 0.0441(15) 0.0586(16) 0.0681(18) 0.0152(14) -0.0027(14) -0.0017(13)
C8 0.077(2) 0.0615(16) 0.0503(16) 0.0170(13) 0.0006(16) 0.0042(15)
C9 0.0581(17) 0.0485(13) 0.0384(13) 0.0072(10) -0.0004(12) -0.0038(12)
C00A 0.0493(16) 0.0544(14) 0.0640(18) 0.0147(14) 0.0055(15) -0.0038(12)
C00B 0.0518(15) 0.0566(14) 0.0393(12) 0.0060(11) 0.0044(11) -0.0045(12)
C00C 0.102(3) 0.085(2) 0.084(3) 0.020(2) -0.035(3) 0.001(2)
C00D 0.079(2) 0.0758(19) 0.0543(17) -0.0012(15) 0.0016(18) 0.0249(18)
C00E 0.071(2) 0.0666(17) 0.085(2) 0.0397(18) 0.0192(19) 0.0052(16)
C00F 0.073(2) 0.087(2) 0.070(2) 0.0155(19) -0.0052(19) 0.0134(19)
C00G 0.092(3) 0.094(3) 0.069(2) 0.010(2) -0.013(2) -0.003(2)
C00H 0.132(3) 0.0548(16) 0.0486(17) 0.0080(13) -0.0052(19) 0.0009(19)
C00I 0.0517(18) 0.0698(19) 0.084(2) 0.0292(17) 0.0058(17) 0.0018(15)
C00J 0.104(3) 0.093(3) 0.058(2) -0.0149(18) 0.007(2) 0.033(2)
C00K 0.164(5) 0.079(2) 0.0420(18) 0.0144(17) -0.005(2) -0.003(3)
C00L 0.071(2) 0.122(3) 0.091(3) 0.043(3) -0.023(2) -0.035(2)
C00M 0.117(3) 0.108(3) 0.0416(18) -0.0010(18) 0.006(2) 0.011(3)
C00N 0.144(4) 0.0567(17) 0.0477(18) -0.0016(14) -0.010(2) -0.022(2)
C00O 0.111(3) 0.092(3) 0.082(3) 0.007(2) -0.007(3) 0.041(3)
C00P 0.156(5) 0.129(4) 0.119(5) 0.018(4) -0.041(4) 0.080(4)
C00Q 0.192(5) 0.0609(19) 0.101(3) -0.006(2) -0.008(4) -0.046(3)
C00R 0.150(5) 0.070(2) 0.104(4) -0.019(2) 0.018(4) 0.016(3)
C00S 0.278(9) 0.106(3) 0.052(2) -0.016(2) -0.025(4) -0.011(5)
C00T 0.178(7) 0.148(5) 0.109(4) 0.036(4) -0.071(5) 0.015(5)

loop_
_atom_type_symbol
_atom_type_description
_atom_type_scat_dispersion_real
_atom_type_scat_dispersion_imag
_atom_type_scat_source
C C 0.0033 0.0016 'International Tables Vol C Tables 4.2.6.8 and 6.1.1.4'
H H 0.0000 0.0000 'International Tables Vol C Tables 4.2.6.8 and 6.1.1.4'
N N 0.0061 0.0033 'International Tables Vol C Tables 4.2.6.8 and 6.1.1.4'
O O 0.0106 0.0060 'International Tables Vol C Tables 4.2.6.8 and 6.1.1.4'
Si Si 0.0817 0.0704 'International Tables Vol C Tables 4.2.6.8 and 6.1.1.4'

loop_
_geom_angle_atom_site_label_1
_geom_angle_atom_site_label_2
_geom_angle_atom_site_label_3
_geom_angle
_geom_angle_site_symmetry_1
_geom_angle_site_symmetry_3
_geom_angle_publ_flag
C00L Si01 C00B 103.54(17) . . ?
C00L Si01 C9 113.61(17) . . ?
C00B Si01 C9 107.29(12) . . ?
C00L Si01 C00N 109.5(2) . . ?
C00B Si01 C00N 114.56(15) . . ?
C9 Si01 C00N 108.44(16) . . ?
C00A N1 C006 127.7(3) . . ?
C00A N1 H28 116.2 . . ?
C006 N1 H28 116.2 . . ?
C005 O3 H29 109.5 . . ?
O3 C005 C8 120.5(3) . . ?
O3 C005 C9 117.8(3) . . ?
C8 C005 C9 121.6(3) . . ?
C00I C006 C9 122.7(3) . . ?
C00I C006 N1 118.6(3) . . ?
C9 C006 N1 118.6(2) . . ?
C00O C7 C00F 117.8(3) . . ?
C00O C7 C00A 119.0(3) . . ?
C00F C7 C00A 123.1(3) . . ?
C00E C8 C005 120.0(3) . . ?
C00E C8 H1 120.0 . . ?
C005 C8 H1 120.0 . . ?
C006 C9 C005 115.8(2) . . ?
C006 C9 Si01 122.8(2) . . ?
C005 C9 Si01 121.3(2) . . ?
O002 C00A N1 124.5(3) . . ?
O002 C00A C7 121.5(3) . . ?
N1 C00A C7 114.1(3) . . ?
C00H C00B C00D 115.4(3) . . ?
C00H C00B Si01 126.4(2) . . ?
C00D C00B Si01 118.2(2) . . ?
C00G C00C C00P 117.1(4) . . ?
C00G C00C C00T 121.4(5) . . ?
C00P C00C C00T 121.4(5) . . ?
C00J C00D C00B 122.5(3) . . ?
C00J C00D H2 118.8 . . ?
C00B C00D H2 118.8 . . ?
C8 C00E C00I 120.9(3) . . ?
C8 C00E H3 119.6 . . ?
C00I C00E H3 119.6 . . ?
C7 C00F C00G 120.3(4) . . ?
C7 C00F H4 119.9 . . ?
C00G C00F H4 119.9 . . ?
C00C C00G C00F 121.9(4) . . ?
C00C C00G H5 119.0 . . ?
C00F C00G H5 119.0 . . ?
C00K C00H C00B 122.5(3) . . ?
C00K C00H H6 118.8 . . ?
C00B C00H H6 118.8 . . ?
C00E C00I C006 119.0(3) . . ?
C00E C00I H7 120.5 . . ?
C006 C00I H7 120.5 . . ?
C00M C00J C00D 119.9(4) . . ?
C00M C00J H8 120.0 . . ?
C00D C00J H8 120.0 . . ?
C00M C00K C00H 120.2(4) . . ?
C00M C00K H9 119.9 . . ?
C00H C00K H9 119.9 . . ?
Si01 C00L H10 109.5 . . ?
Si01 C00L H11 109.5 . . ?
H10 C00L H11 109.5 . . ?
Si01 C00L H12 109.5 . . ?
H10 C00L H12 109.5 . . ?
H11 C00L H12 109.5 . . ?
C00K C00M C00J 119.5(3) . . ?
C00K C00M H13 120.2 . . ?
C00J C00M H13 120.2 . . ?
C00S C00N C00R 109.6(5) . . ?
C00S C00N C00Q 108.6(4) . . ?
C00R C00N C00Q 109.0(4) . . ?
C00S C00N Si01 107.0(3) . . ?
C00R C00N Si01 112.6(3) . . ?
C00Q C00N Si01 109.8(3) . . ?
C7 C00O C00P 120.6(5) . . ?
C7 C00O H14 119.7 . . ?
C00P C00O H14 119.7 . . ?
C00C C00P C00O 122.2(4) . . ?
C00C C00P H15 118.9 . . ?
C00O C00P H15 118.9 . . ?
C00N C00Q H16 109.5 . . ?
C00N C00Q H17 109.5 . . ?
H16 C00Q H17 109.5 . . ?
C00N C00Q H18 109.5 . . ?
H16 C00Q H18 109.5 . . ?
H17 C00Q H18 109.5 . . ?
C00N C00R H19 109.5 . . ?
C00N C00R H20 109.5 . . ?
H19 C00R H20 109.5 . . ?
C00N C00R H21 109.5 . . ?
H19 C00R H21 109.5 . . ?
H20 C00R H21 109.5 . . ?
C00N C00S H22 109.5 . . ?
C00N C00S H23 109.5 . . ?
H22 C00S H23 109.5 . . ?
C00N C00S H24 109.5 . . ?
H22 C00S H24 109.5 . . ?
H23 C00S H24 109.5 . . ?
C00C C00T H25 109.5 . . ?
C00C C00T H26 109.5 . . ?
H25 C00T H26 109.5 . . ?
C00C C00T H27 109.5 . . ?
H25 C00T H27 109.5 . . ?
H26 C00T H27 109.5 . . ?
C11 C10 C12 112.1(16) . . ?
C11 C10 H30 109.2 . . ?
C12 C10 H30 109.2 . . ?
C11 C10 H31 109.2 . . ?
C12 C10 H31 109.2 . . ?
H30 C10 H31 107.9 . . ?
C10 C11 C10 112(3) . 2_655 ?
C10 C11 H32 109.3 . . ?
C10 C11 H32 109.3 2_655 . ?
C10 C11 H33 109.3 . . ?
C10 C11 H33 109.3 2_655 . ?
H32 C11 H33 108.0 . . ?
C10 C12 H34 109.5 . . ?
C10 C12 H35 109.5 . . ?
H34 C12 H35 109.5 . . ?
C10 C12 H36 109.5 . . ?
H34 C12 H36 109.5 . . ?
H35 C12 H36 109.5 . . ?

loop_
_geom_bond_atom_site_label_1
_geom_bond_atom_site_label_2
_geom_bond_distance
_geom_bond_site_symmetry_2
_geom_bond_publ_flag
Si01 C00L 1.866(4) . ?
Si01 C00B 1.890(3) . ?
Si01 C9 1.906(3) . ?
Si01 C00N 1.909(4) . ?
O002 C00A 1.218(4) . ?
N1 C00A 1.358(4) . ?
N1 C006 1.436(4) . ?
N1 H28 0.8600 . ?
O3 C005 1.355(4) . ?
O3 H29 0.8200 . ?
C005 C8 1.395(4) . ?
C005 C9 1.408(4) . ?
C006 C00I 1.386(4) . ?
C006 C9 1.398(4) . ?
C7 C00O 1.363(5) . ?
C7 C00F 1.383(5) . ?
C7 C00A 1.492(4) . ?
C8 C00E 1.357(5) . ?
C8 H1 0.9300 . ?
C00B C00H 1.382(4) . ?
C00B C00D 1.400(4) . ?
C00C C00G 1.359(7) . ?
C00C C00P 1.362(8) . ?
C00C C00T 1.524(6) . ?
C00D C00J 1.374(5) . ?
C00D H2 0.9300 . ?
C00E C00I 1.380(5) . ?
C00E H3 0.9300 . ?
C00F C00G 1.398(5) . ?
C00F H4 0.9300 . ?
C00G H5 0.9300 . ?
C00H C00K 1.381(5) . ?
C00H H6 0.9300 . ?
C00I H7 0.9300 . ?
C00J C00M 1.368(6) . ?
C00J H8 0.9300 . ?
C00K C00M 1.362(6) . ?
C00K H9 0.9300 . ?
C00L H10 0.9600 . ?
C00L H11 0.9600 . ?
C00L H12 0.9600 . ?
C00M H13 0.9300 . ?
C00N C00S 1.535(6) . ?
C00N C00R 1.552(8) . ?
C00N C00Q 1.552(6) . ?
C00O C00P 1.393(7) . ?
C00O H14 0.9300 . ?
C00P H15 0.9300 . ?
C00Q H16 0.9600 . ?
C00Q H17 0.9600 . ?
C00Q H18 0.9600 . ?
C00R H19 0.9600 . ?
C00R H20 0.9600 . ?
C00R H21 0.9600 . ?
C00S H22 0.9600 . ?
C00S H23 0.9600 . ?
C00S H24 0.9600 . ?
C00T H25 0.9600 . ?
C00T H26 0.9600 . ?
C00T H27 0.9600 . ?
C10 C11 1.462(19) . ?
C10 C12 1.675(18) . ?
C10 H30 0.9700 . ?
C10 H31 0.9700 . ?
C11 H32 0.9700 . ?
C11 H33 0.9700 . ?
C12 H34 0.9600 . ?
C12 H35 0.9600 . ?
C12 H36 0.9600 . ?

loop_
_geom_torsion_atom_site_label_1
_geom_torsion_atom_site_label_2
_geom_torsion_atom_site_label_3
_geom_torsion_atom_site_label_4
_geom_torsion
_geom_torsion_site_symmetry_1
_geom_torsion_site_symmetry_2
_geom_torsion_site_symmetry_3
_geom_torsion_site_symmetry_4
_geom_torsion_publ_flag
C00A N1 C006 C00I 43.6(5) . . . . ?
C00A N1 C006 C9 -139.8(3) . . . . ?
O3 C005 C8 C00E 179.3(3) . . . . ?
C9 C005 C8 C00E 0.1(5) . . . . ?
C00I C006 C9 C005 2.0(4) . . . . ?
N1 C006 C9 C005 -174.5(3) . . . . ?
C00I C006 C9 Si01 -174.9(3) . . . . ?
N1 C006 C9 Si01 8.6(4) . . . . ?
O3 C005 C9 C006 179.6(3) . . . . ?
C8 C005 C9 C006 -1.2(4) . . . . ?
O3 C005 C9 Si01 -3.5(4) . . . . ?
C8 C005 C9 Si01 175.8(2) . . . . ?
C006 N1 C00A O002 3.8(5) . . . . ?
C006 N1 C00A C7 -177.0(3) . . . . ?
C00O C7 C00A O002 28.7(5) . . . . ?
C00F C7 C00A O002 -148.0(4) . . . . ?
C00O C7 C00A N1 -150.5(4) . . . . ?
C00F C7 C00A N1 32.7(4) . . . . ?
C00L Si01 C00B C00H -107.4(4) . . . . ?
C9 Si01 C00B C00H 132.2(3) . . . . ?
C00N Si01 C00B C00H 11.8(4) . . . . ?
C00L Si01 C00B C00D 70.4(3) . . . . ?
C9 Si01 C00B C00D -50.0(3) . . . . ?
C00N Si01 C00B C00D -170.4(3) . . . . ?
C00H C00B C00D C00J 0.9(6) . . . . ?
Si01 C00B C00D C00J -177.1(4) . . . . ?
C005 C8 C00E C00I 0.3(6) . . . . ?
C00O C7 C00F C00G 2.4(6) . . . . ?
C00A C7 C00F C00G 179.2(4) . . . . ?
C00P C00C C00G C00F -0.3(8) . . . . ?
C00T C00C C00G C00F -179.1(5) . . . . ?
C7 C00F C00G C00C -1.0(7) . . . . ?
C00D C00B C00H C00K -1.8(6) . . . . ?
Si01 C00B C00H C00K 176.1(4) . . . . ?
C8 C00E C00I C006 0.5(6) . . . . ?
C9 C006 C00I C00E -1.7(5) . . . . ?
N1 C006 C00I C00E 174.8(3) . . . . ?
C00B C00D C00J C00M 0.7(7) . . . . ?
C00B C00H C00K C00M 1.1(8) . . . . ?
C00H C00K C00M C00J 0.6(8) . . . . ?
C00D C00J C00M C00K -1.5(8) . . . . ?
C00F C7 C00O C00P -2.6(8) . . . . ?
C00A C7 C00O C00P -179.5(5) . . . . ?
C00G C00C C00P C00O 0.1(10) . . . . ?
C00T C00C C00P C00O 178.9(6) . . . . ?
C7 C00O C00P C00C 1.4(10) . . . . ?
C12 C10 C11 C10 168.4(14) . . . 2_655 ?
